data_7251755
loop_
_publ_author_name
'Forsyth, Craig M.'
'Deacon, Glen B.'
'Junk, Peter C.'

_publ_section_title
;
 Directing alendronate structures into 2-D layers with bulky quaternary
 phosphonium cations
;
_journal_issue 14
_journal_name_full CrystEngComm
_journal_page_first 2151
_journal_page_last 2163
_journal_paper_doi 10.1039/D5CE01121C
_journal_volume 28
_journal_year 2026
_chemical_formula_moiety '2(C24 H20 P), 2(C4 H12 N O7 P2), H2 O'
_chemical_formula_sum 'C56 H66 N2 O15 P6'
_chemical_formula_weight 1192.92
_space_group_crystal_system triclinic
_space_group_IT_number 2
_space_group_name_Hall '-P 1'
_space_group_name_H-M_alt 'P -1'
_atom_sites_solution_hydrogens mixed
_atom_sites_solution_primary dual
_audit_creation_method SHELXL-2018/3
_audit_update_record
;
2025-11-25 deposited with the CCDC.	2026-01-13 downloaded from the CCDC.
;
_cell_angle_alpha 89.7180(10)
_cell_angle_beta 88.3120(10)
_cell_angle_gamma 88.2130(10)
_cell_formula_units_Z 1
_cell_length_a 9.40710(10)
_cell_length_b 9.74440(10)
_cell_length_c 14.7719(2)
_cell_measurement_reflns_used 18690
_cell_measurement_temperature 123(2)
_cell_measurement_theta_max 79.4450
_cell_measurement_theta_min 4.5100
_cell_volume 1352.83(3)
_computing_cell_refinement 'CrysAlisPro 1.171.43.95a (Rigaku OD, 2023)'
_computing_data_collection 'CrysAlisPro 1.171.43.95a (Rigaku OD, 2023)'
_computing_data_reduction 'CrysAlisPro 1.171.43.95a (Rigaku OD, 2023)'
_computing_structure_refinement 'SHELXL-2018/3 (Sheldrick, 2018)'
_computing_structure_solution 'SHELXT 2018/2 (Sheldrick, 2018)'
_diffrn_ambient_temperature 123(2)
_diffrn_detector_area_resol_mean 10.0000
_diffrn_measured_fraction_theta_full 0.999
_diffrn_measured_fraction_theta_max 0.978
_diffrn_measurement_device_type 'XtaLAB Synergy, Dualflex, HyPix'
_diffrn_measurement_method '\w scans'
_diffrn_radiation_type CuK\a
_diffrn_radiation_wavelength 1.54184
_diffrn_reflns_av_R_equivalents 0.0373
_diffrn_reflns_av_unetI/netI 0.0291
_diffrn_reflns_Laue_measured_fraction_full 0.999
_diffrn_reflns_Laue_measured_fraction_max 0.978
_diffrn_reflns_limit_h_max 11
_diffrn_reflns_limit_h_min -12
_diffrn_reflns_limit_k_max 12
_diffrn_reflns_limit_k_min -11
_diffrn_reflns_limit_l_max 18
_diffrn_reflns_limit_l_min -15
_diffrn_reflns_number 28796
_diffrn_reflns_point_group_measured_fraction_full 0.999
_diffrn_reflns_point_group_measured_fraction_max 0.978
_diffrn_reflns_theta_full 67.684
_diffrn_reflns_theta_max 80.268
_diffrn_reflns_theta_min 4.540
_diffrn_source 'micro-focus sealed X-ray tube'
_exptl_absorpt_coefficient_mu 2.459
_exptl_absorpt_correction_T_max 1.00000
_exptl_absorpt_correction_T_min 0.81437
_exptl_absorpt_correction_type multi-scan
_exptl_absorpt_process_details
;
CrysAlisPro 1.171.43.95a (Rigaku Oxford Diffraction, 2023)
Empirical absorption correction using spherical harmonics,
implemented in SCALE3 ABSPACK scaling algorithm.
;
_exptl_crystal_colour colourless
_exptl_crystal_density_diffrn 1.464
_exptl_crystal_description plate
_exptl_crystal_F_000 626
_exptl_crystal_size_max 0.109
_exptl_crystal_size_mid 0.081
_exptl_crystal_size_min 0.023
_refine_diff_density_max 0.352
_refine_diff_density_min -0.478
_refine_diff_density_rms 0.056
_refine_ls_extinction_method none
_refine_ls_goodness_of_fit_ref 1.095
_refine_ls_hydrogen_treatment mixed
_refine_ls_matrix_type full
_refine_ls_number_parameters 402
_refine_ls_number_reflns 5783
_refine_ls_number_restraints 4
_refine_ls_restrained_S_all 1.095
_refine_ls_R_factor_all 0.0378
_refine_ls_R_factor_gt 0.0351
_refine_ls_shift/su_max 0.001
_refine_ls_shift/su_mean 0.000
_refine_ls_structure_factor_coef Fsqd
_refine_ls_weighting_details 'w=1/[\s^2^(Fo^2^)+(0.0480P)^2^+0.6646P] where P=(Fo^2^+2Fc^2^)/3'
_refine_ls_weighting_scheme calc
_refine_ls_wR_factor_gt 0.0942
_refine_ls_wR_factor_ref 0.0961
_reflns_Friedel_coverage 0.000
_reflns_number_gt 5308
_reflns_number_total 5783
_reflns_threshold_expression 'I > 2\s(I)'
_cod_data_source_file d5ce01121c2.cif
_cod_data_source_block compound1a_Ph4PLH4
_cod_depositor_comments 'Adding full bibliography for 7251754--7251762.cif.'
_cod_database_code 7251755
_shelx_shelxl_version_number 2018/3
_shelx_space_group_comment
;
The symmetry employed for this shelxl refinement is uniquely defined
by the following loop, which should always be used as a source of
symmetry information in preference to the above space-group names.
They are only intended as comments.
;

loop_
_space_group_symop_operation_xyz
'x, y, z'
'-x, -y, -z'

loop_
_atom_site_label
_atom_site_type_symbol
_atom_site_fract_x
_atom_site_fract_y
_atom_site_fract_z
_atom_site_U_iso_or_equiv
_atom_site_adp_type
_atom_site_occupancy
_atom_site_site_symmetry_order
_atom_site_calc_flag
_atom_site_refinement_flags_posn
_atom_site_refinement_flags_adp
_atom_site_refinement_flags_occupancy
_atom_site_disorder_assembly
_atom_site_disorder_group
P1 P 0.18554(4) 0.88291(4) 0.40552(3) 0.02346(11) Uani 1 1 d . . . . .
P2 P 0.13325(4) 0.57850(4) 0.37127(3) 0.01958(10) Uani 1 1 d . . . . .
P3 P 0.39787(4) 0.25394(4) 0.90534(2) 0.01683(10) Uani 1 1 d . . . . .
O1 O 0.17391(12) 0.88662(11) 0.30094(8) 0.0247(2) Uani 1 1 d D . . . .
O2 O 0.28555(12) 0.98570(11) 0.43912(9) 0.0266(3) Uani 1 1 d . . . . .
O3 O 0.03502(12) 0.89556(13) 0.45042(9) 0.0300(3) Uani 1 1 d . . . . .
O4 O 0.10119(12) 0.64042(11) 0.27735(7) 0.0233(2) Uani 1 1 d D . . . .
O5 O 0.20653(12) 0.43958(11) 0.36541(8) 0.0237(2) Uani 1 1 d . . . . .
O6 O -0.00598(11) 0.57667(12) 0.42951(8) 0.0236(2) Uani 1 1 d . . . . .
O7 O 0.23269(14) 0.67704(15) 0.52525(8) 0.0317(3) Uani 1 1 d . . . . .
O8 O 0.0040(3) 0.7591(3) 0.63130(17) 0.0323(5) Uani 0.5 1 d D . P . .
N1 N 0.76575(14) 0.75245(14) 0.49581(11) 0.0235(3) Uani 1 1 d . . . . .
C1 C 0.24554(15) 0.70328(16) 0.42968(10) 0.0188(3) Uani 1 1 d . . . . .
C2 C 0.40302(15) 0.67676(15) 0.40222(11) 0.0208(3) Uani 1 1 d . . . . .
H2A H 0.421372 0.576341 0.398251 0.025 Uiso 1 1 calc R U . . .
H2B H 0.420210 0.715800 0.341020 0.025 Uiso 1 1 calc R U . . .
C3 C 0.50946(16) 0.73627(16) 0.46613(11) 0.0234(3) Uani 1 1 d . . . . .
H3A H 0.493463 0.836959 0.470433 0.028 Uiso 1 1 calc R U . . .
H3B H 0.495615 0.696450 0.527425 0.028 Uiso 1 1 calc R U . . .
C4 C 0.66023(16) 0.70412(16) 0.43123(12) 0.0240(3) Uani 1 1 d . . . . .
H4A H 0.673606 0.603807 0.422616 0.029 Uiso 1 1 calc R U . . .
H4B H 0.675781 0.749412 0.371779 0.029 Uiso 1 1 calc R U . . .
C5 C 0.37813(16) 0.40989(15) 0.84048(10) 0.0196(3) Uani 1 1 d . . . . .
C6 C 0.24749(17) 0.43742(16) 0.80013(12) 0.0248(3) Uani 1 1 d . . . . .
H6 H 0.168076 0.382705 0.814624 0.030 Uiso 1 1 calc R U . . .
C7 C 0.2347(2) 0.54488(17) 0.73897(12) 0.0286(4) Uani 1 1 d . . . . .
H7 H 0.145894 0.565045 0.712122 0.034 Uiso 1 1 calc R U . . .
C8 C 0.3517(2) 0.62320(16) 0.71686(11) 0.0276(3) Uani 1 1 d . . . . .
H8 H 0.343519 0.694313 0.672918 0.033 Uiso 1 1 calc R U . . .
C9 C 0.47997(19) 0.59842(16) 0.75836(11) 0.0260(3) Uani 1 1 d . . . . .
H9 H 0.558834 0.653997 0.744135 0.031 Uiso 1 1 calc R U . . .
C10 C 0.49326(17) 0.49207(16) 0.82090(11) 0.0222(3) Uani 1 1 d . . . . .
H10 H 0.580778 0.475609 0.850160 0.027 Uiso 1 1 calc R U . . .
C11 C 0.57623(16) 0.23685(14) 0.94603(10) 0.0183(3) Uani 1 1 d . . . . .
C12 C 0.69337(17) 0.24167(16) 0.88537(10) 0.0216(3) Uani 1 1 d . . . . .
H12 H 0.679101 0.250929 0.822206 0.026 Uiso 1 1 calc R U . . .
C13 C 0.82958(17) 0.23290(17) 0.91770(11) 0.0249(3) Uani 1 1 d . . . . .
H13 H 0.908937 0.235932 0.876533 0.030 Uiso 1 1 calc R U . . .
C14 C 0.85151(17) 0.21969(17) 1.00999(11) 0.0247(3) Uani 1 1 d . . . . .
H14 H 0.945553 0.213548 1.031718 0.030 Uiso 1 1 calc R U . . .
C15 C 0.73615(17) 0.21549(16) 1.07026(11) 0.0232(3) Uani 1 1 d . . . . .
H15 H 0.751295 0.206414 1.133337 0.028 Uiso 1 1 calc R U . . .
C16 C 0.59869(16) 0.22447(15) 1.03899(10) 0.0201(3) Uani 1 1 d . . . . .
H16 H 0.519828 0.222230 1.080600 0.024 Uiso 1 1 calc R U . . .
C17 C 0.27877(15) 0.25619(15) 1.00217(10) 0.0198(3) Uani 1 1 d . . . . .
C18 C 0.22713(16) 0.38182(16) 1.03790(11) 0.0229(3) Uani 1 1 d . . . . .
H18 H 0.239759 0.464636 1.004850 0.027 Uiso 1 1 calc R U . . .
C19 C 0.15728(19) 0.38394(18) 1.12218(13) 0.0297(4) Uani 1 1 d . . . . .
H19 H 0.121586 0.468478 1.146842 0.036 Uiso 1 1 calc R U . . .
C20 C 0.13963(19) 0.26269(19) 1.17032(12) 0.0307(4) Uani 1 1 d . . . . .
H20 H 0.093854 0.265139 1.228509 0.037 Uiso 1 1 calc R U . . .
C21 C 0.18822(18) 0.13767(18) 1.13433(12) 0.0269(3) Uani 1 1 d . . . . .
H21 H 0.173984 0.055025 1.167280 0.032 Uiso 1 1 calc R U . . .
C22 C 0.25740(17) 0.13401(16) 1.05031(11) 0.0236(3) Uani 1 1 d . . . . .
H22 H 0.290338 0.048746 1.025346 0.028 Uiso 1 1 calc R U . . .
C23 C 0.35644(16) 0.11870(14) 0.82916(10) 0.0189(3) Uani 1 1 d . . . . .
C24 C 0.21231(17) 0.09688(16) 0.81411(11) 0.0234(3) Uani 1 1 d . . . . .
H24 H 0.141116 0.134081 0.854685 0.028 Uiso 1 1 calc R U . . .
C25 C 0.17380(19) 0.02115(17) 0.74013(12) 0.0282(3) Uani 1 1 d . . . . .
H25 H 0.076156 0.007188 0.729656 0.034 Uiso 1 1 calc R U . . .
C26 C 0.2777(2) -0.03430(16) 0.68137(12) 0.0282(3) Uani 1 1 d . . . . .
H26 H 0.250890 -0.083337 0.629445 0.034 Uiso 1 1 calc R U . . .
C27 C 0.42085(19) -0.01838(16) 0.69815(11) 0.0262(3) Uani 1 1 d . . . . .
H27 H 0.491527 -0.060028 0.659084 0.031 Uiso 1 1 calc R U . . .
C28 C 0.46111(17) 0.05800(15) 0.77164(11) 0.0219(3) Uani 1 1 d . . . . .
H28 H 0.559007 0.069029 0.782849 0.026 Uiso 1 1 calc R U . . .
H1 H 0.144(5) 0.811(3) 0.282(3) 0.039(12) Uiso 0.5 1 d D . P A 1
H3 H 0.015(6) 0.975(6) 0.476(4) 0.050(15) Uiso 0.5 1 d . . P B -2
H4 H 0.116(6) 0.726(2) 0.281(4) 0.047(14) Uiso 0.5 1 d D . P C 2
H6A H 0.004(5) 0.524(5) 0.471(3) 0.031(12) Uiso 0.5 1 d . . P D -1
H7A H 0.147(4) 0.680(4) 0.539(2) 0.082(11) Uiso 1 1 d . . . . .
H8B H -0.069(4) 0.707(4) 0.631(3) 0.039(12) Uiso 0.5 1 d D . P . .
H8A H -0.015(10) 0.836(5) 0.604(6) 0.13(3) Uiso 0.5 1 d D . P . .
H1N H 0.771(3) 0.692(3) 0.5486(17) 0.040(6) Uiso 1 1 d . . . . .
H2N H 0.853(3) 0.750(2) 0.4696(17) 0.039(6) Uiso 1 1 d . . . . .
H3N H 0.743(3) 0.839(3) 0.5168(17) 0.041(6) Uiso 1 1 d . . . . .

loop_
_atom_site_aniso_label
_atom_site_aniso_U_11
_atom_site_aniso_U_22
_atom_site_aniso_U_33
_atom_site_aniso_U_23
_atom_site_aniso_U_13
_atom_site_aniso_U_12
P1 0.01820(19) 0.01835(19) 0.0338(2) -0.01019(16) -0.00324(16) 0.00296(14)
P2 0.01789(18) 0.01599(18) 0.0251(2) 0.00243(14) -0.00271(14) -0.00246(13)
P3 0.01623(18) 0.01565(17) 0.01852(18) -0.00103(13) -0.00002(13) 0.00072(13)
O1 0.0283(6) 0.0185(5) 0.0272(6) 0.0012(4) -0.0008(5) 0.0009(4)
O2 0.0206(5) 0.0204(5) 0.0390(7) -0.0092(5) -0.0011(5) -0.0010(4)
O3 0.0182(5) 0.0291(6) 0.0426(7) -0.0175(5) 0.0034(5) 0.0011(5)
O4 0.0298(6) 0.0216(5) 0.0188(5) -0.0005(4) -0.0018(4) -0.0046(4)
O5 0.0232(5) 0.0174(5) 0.0306(6) -0.0010(4) -0.0003(4) -0.0012(4)
O6 0.0173(5) 0.0258(6) 0.0277(6) 0.0056(5) 0.0013(4) -0.0017(4)
O7 0.0243(6) 0.0547(8) 0.0168(5) 0.0044(5) -0.0025(4) -0.0116(6)
O8 0.0330(13) 0.0388(14) 0.0260(12) 0.0032(11) -0.0025(10) -0.0141(11)
N1 0.0149(6) 0.0166(6) 0.0386(8) 0.0001(6) 0.0027(5) 0.0008(5)
C1 0.0173(7) 0.0227(7) 0.0163(7) -0.0003(5) 0.0013(5) -0.0008(5)
C2 0.0165(7) 0.0189(7) 0.0268(7) -0.0034(6) 0.0020(6) 0.0002(5)
C3 0.0165(7) 0.0237(7) 0.0299(8) -0.0027(6) 0.0010(6) 0.0003(6)
C4 0.0178(7) 0.0181(7) 0.0359(9) -0.0029(6) 0.0028(6) -0.0003(5)
C5 0.0235(7) 0.0172(7) 0.0181(7) -0.0018(5) -0.0011(6) 0.0007(5)
C6 0.0243(8) 0.0207(7) 0.0297(8) -0.0013(6) -0.0061(6) -0.0006(6)
C7 0.0342(9) 0.0219(7) 0.0301(8) -0.0022(6) -0.0128(7) 0.0036(6)
C8 0.0447(10) 0.0181(7) 0.0200(7) -0.0003(6) -0.0055(7) 0.0016(7)
C9 0.0355(9) 0.0191(7) 0.0235(7) -0.0006(6) 0.0022(6) -0.0030(6)
C10 0.0235(7) 0.0196(7) 0.0234(7) -0.0012(6) -0.0022(6) -0.0013(6)
C11 0.0192(7) 0.0151(6) 0.0204(7) -0.0019(5) -0.0002(5) 0.0012(5)
C12 0.0212(7) 0.0244(7) 0.0192(7) 0.0001(6) 0.0000(6) 0.0003(6)
C13 0.0187(7) 0.0303(8) 0.0256(8) -0.0008(6) 0.0003(6) -0.0006(6)
C14 0.0201(7) 0.0265(8) 0.0278(8) -0.0016(6) -0.0068(6) 0.0004(6)
C15 0.0273(8) 0.0220(7) 0.0203(7) -0.0011(6) -0.0049(6) 0.0009(6)
C16 0.0220(7) 0.0181(7) 0.0199(7) -0.0019(5) 0.0009(6) 0.0009(5)
C17 0.0168(7) 0.0208(7) 0.0218(7) -0.0023(6) -0.0005(5) 0.0003(5)
C18 0.0205(7) 0.0194(7) 0.0288(8) -0.0047(6) 0.0029(6) -0.0019(6)
C19 0.0276(8) 0.0252(8) 0.0360(9) -0.0118(7) 0.0090(7) -0.0029(6)
C20 0.0270(8) 0.0370(9) 0.0277(8) -0.0058(7) 0.0090(7) -0.0046(7)
C21 0.0241(8) 0.0275(8) 0.0288(8) 0.0027(7) 0.0029(6) -0.0019(6)
C22 0.0223(7) 0.0203(7) 0.0277(8) 0.0008(6) 0.0024(6) 0.0017(6)
C23 0.0199(7) 0.0152(6) 0.0216(7) -0.0001(5) -0.0018(6) -0.0007(5)
C24 0.0196(7) 0.0197(7) 0.0307(8) -0.0022(6) -0.0013(6) 0.0020(6)
C25 0.0267(8) 0.0226(8) 0.0361(9) -0.0003(7) -0.0106(7) -0.0024(6)
C26 0.0400(9) 0.0189(7) 0.0264(8) -0.0011(6) -0.0088(7) -0.0026(6)
C27 0.0346(9) 0.0191(7) 0.0246(8) -0.0029(6) 0.0032(7) 0.0004(6)
C28 0.0228(7) 0.0183(7) 0.0245(7) -0.0011(6) 0.0007(6) 0.0013(6)

loop_
_atom_type_symbol
_atom_type_description
_atom_type_scat_dispersion_real
_atom_type_scat_dispersion_imag
_atom_type_scat_source
C C 0.0181 0.0091 'International Tables Vol C Tables 4.2.6.8 and 6.1.1.4'
H H 0.0000 0.0000 'International Tables Vol C Tables 4.2.6.8 and 6.1.1.4'
N N 0.0311 0.0180 'International Tables Vol C Tables 4.2.6.8 and 6.1.1.4'
O O 0.0492 0.0322 'International Tables Vol C Tables 4.2.6.8 and 6.1.1.4'
P P 0.2955 0.4335 'International Tables Vol C Tables 4.2.6.8 and 6.1.1.4'

loop_
_geom_angle_atom_site_label_1
_geom_angle_atom_site_label_2
_geom_angle_atom_site_label_3
_geom_angle
_geom_angle_site_symmetry_1
_geom_angle_site_symmetry_3
_geom_angle_publ_flag
O2 P1 O3 113.45(7) . . ?
O2 P1 O1 112.54(7) . . ?
O3 P1 O1 109.60(7) . . ?
O2 P1 C1 112.55(7) . . ?
O3 P1 C1 104.25(7) . . ?
O1 P1 C1 103.70(6) . . ?
O5 P2 O4 112.76(7) . . ?
O5 P2 O6 112.36(6) . . ?
O4 P2 O6 109.20(7) . . ?
O5 P2 C1 110.96(7) . . ?
O4 P2 C1 106.74(6) . . ?
O6 P2 C1 104.34(7) . . ?
C17 P3 C23 110.85(7) . . ?
C17 P3 C5 110.87(7) . . ?
C23 P3 C5 105.20(7) . . ?
C17 P3 C11 107.45(7) . . ?
C23 P3 C11 112.59(7) . . ?
C5 P3 C11 109.93(7) . . ?
O7 C1 C2 106.70(12) . . ?
O7 C1 P1 109.60(10) . . ?
C2 C1 P1 111.98(10) . . ?
O7 C1 P2 107.70(10) . . ?
C2 C1 P2 109.74(10) . . ?
P1 C1 P2 110.95(8) . . ?
C3 C2 C1 115.11(12) . . ?
C4 C3 C2 109.91(13) . . ?
N1 C4 C3 110.82(13) . . ?
C10 C5 C6 120.14(14) . . ?
C10 C5 P3 121.44(12) . . ?
C6 C5 P3 117.92(12) . . ?
C7 C6 C5 119.59(15) . . ?
C6 C7 C8 120.03(16) . . ?
C9 C8 C7 120.48(15) . . ?
C8 C9 C10 119.88(16) . . ?
C5 C10 C9 119.80(15) . . ?
C16 C11 C12 119.55(14) . . ?
C16 C11 P3 120.05(11) . . ?
C12 C11 P3 120.34(12) . . ?
C13 C12 C11 119.78(14) . . ?
C12 C13 C14 120.52(15) . . ?
C15 C14 C13 119.94(15) . . ?
C14 C15 C16 120.31(15) . . ?
C15 C16 C11 119.90(14) . . ?
C22 C17 C18 120.13(14) . . ?
C22 C17 P3 119.04(11) . . ?
C18 C17 P3 119.95(12) . . ?
C19 C18 C17 119.35(15) . . ?
C20 C19 C18 120.07(15) . . ?
C19 C20 C21 120.72(16) . . ?
C22 C21 C20 119.79(16) . . ?
C21 C22 C17 119.90(15) . . ?
C28 C23 C24 119.68(14) . . ?
C28 C23 P3 121.24(12) . . ?
C24 C23 P3 117.58(11) . . ?
C25 C24 C23 120.03(15) . . ?
C24 C25 C26 120.03(16) . . ?
C25 C26 C27 120.23(15) . . ?
C28 C27 C26 120.36(15) . . ?
C27 C28 C23 119.55(15) . . ?

loop_
_geom_bond_atom_site_label_1
_geom_bond_atom_site_label_2
_geom_bond_distance
_geom_bond_site_symmetry_2
_geom_bond_publ_flag
P1 O2 1.4919(11) . ?
P1 O3 1.5475(12) . ?
P1 O1 1.5521(12) . ?
P1 C1 1.8585(16) . ?
P2 O5 1.5015(11) . ?
P2 O4 1.5443(12) . ?
P2 O6 1.5462(11) . ?
P2 C1 1.8663(16) . ?
P3 C17 1.7905(15) . ?
P3 C23 1.7966(15) . ?
P3 C5 1.8001(15) . ?
P3 C11 1.8014(15) . ?
O7 C1 1.4357(18) . ?
N1 C4 1.485(2) . ?
C1 C2 1.539(2) . ?
C2 C3 1.526(2) . ?
C3 C4 1.519(2) . ?
C5 C10 1.390(2) . ?
C5 C6 1.399(2) . ?
C6 C7 1.384(2) . ?
C7 C8 1.389(3) . ?
C8 C9 1.384(3) . ?
C9 C10 1.390(2) . ?
C11 C16 1.400(2) . ?
C11 C12 1.402(2) . ?
C12 C13 1.381(2) . ?
C13 C14 1.390(2) . ?
C14 C15 1.385(2) . ?
C15 C16 1.386(2) . ?
C17 C22 1.401(2) . ?
C17 C18 1.403(2) . ?
C18 C19 1.390(2) . ?
C19 C20 1.388(3) . ?
C20 C21 1.390(2) . ?
C21 C22 1.384(2) . ?
C23 C28 1.400(2) . ?
C23 C24 1.403(2) . ?
C24 C25 1.385(2) . ?
C25 C26 1.386(3) . ?
C26 C27 1.390(3) . ?
C27 C28 1.388(2) . ?

loop_
_geom_hbond_atom_site_label_D
_geom_hbond_atom_site_label_H
_geom_hbond_atom_site_label_A
_geom_hbond_distance_DH
_geom_hbond_distance_HA
_geom_hbond_distance_DA
_geom_hbond_angle_DHA
_geom_hbond_site_symmetry_A
_geom_hbond_publ_flag
O1 H1^a O4 0.856(19) 1.72(3) 2.5436(16) 161(5) . yes
O3 H3^b O3 0.88(5) 1.71(5) 2.571(2) 165(6) 2_576 yes
O4 H4^b O1 0.86(2) 1.70(2) 2.5436(16) 168(6) . yes
O6 H6A^a O6 0.80(4) 1.77(4) 2.560(2) 172(5) 2_566 yes
O7 H7A O8 0.83(4) 2.02(4) 2.725(3) 143(3) . yes
O8 H8B O5 0.872(19) 1.95(2) 2.812(3) 169(5) 2_566 yes
O8 H8A O3 0.87(2) 2.37(8) 2.989(3) 128(8) . yes
N1 H1N O5 0.98(3) 1.81(3) 2.7813(19) 172(2) 2_666 yes
N1 H2N O6 0.90(3) 2.18(2) 2.8579(18) 131(2) 1_655 yes
N1 H3N O2 0.91(3) 1.84(3) 2.7545(18) 175(2) 2_676 yes

loop_
_geom_torsion_atom_site_label_1
_geom_torsion_atom_site_label_2
_geom_torsion_atom_site_label_3
_geom_torsion_atom_site_label_4
_geom_torsion
_geom_torsion_site_symmetry_1
_geom_torsion_site_symmetry_2
_geom_torsion_site_symmetry_3
_geom_torsion_site_symmetry_4
_geom_torsion_publ_flag
O2 P1 C1 O7 69.96(12) . . . . ?
O3 P1 C1 O7 -53.42(11) . . . . ?
O1 P1 C1 O7 -168.14(10) . . . . ?
O2 P1 C1 C2 -48.24(13) . . . . ?
O3 P1 C1 C2 -171.62(10) . . . . ?
O1 P1 C1 C2 73.66(11) . . . . ?
O2 P1 C1 P2 -171.23(7) . . . . ?
O3 P1 C1 P2 65.39(9) . . . . ?
O1 P1 C1 P2 -49.32(9) . . . . ?
O5 P2 C1 O7 -78.13(11) . . . . ?
O4 P2 C1 O7 158.65(10) . . . . ?
O6 P2 C1 O7 43.09(12) . . . . ?
O5 P2 C1 C2 37.65(12) . . . . ?
O4 P2 C1 C2 -85.57(11) . . . . ?
O6 P2 C1 C2 158.87(10) . . . . ?
O5 P2 C1 P1 161.92(7) . . . . ?
O4 P2 C1 P1 38.70(9) . . . . ?
O6 P2 C1 P1 -76.86(8) . . . . ?
O7 C1 C2 C3 -44.23(17) . . . . ?
P1 C1 C2 C3 75.68(15) . . . . ?
P2 C1 C2 C3 -160.64(11) . . . . ?
C1 C2 C3 C4 -179.56(13) . . . . ?
C2 C3 C4 N1 -175.96(13) . . . . ?
C17 P3 C5 C10 124.16(13) . . . . ?
C23 P3 C5 C10 -115.96(13) . . . . ?
C11 P3 C5 C10 5.50(15) . . . . ?
C17 P3 C5 C6 -63.98(14) . . . . ?
C23 P3 C5 C6 55.90(14) . . . . ?
C11 P3 C5 C6 177.37(12) . . . . ?
C10 C5 C6 C7 1.6(2) . . . . ?
P3 C5 C6 C7 -170.41(13) . . . . ?
C5 C6 C7 C8 1.0(2) . . . . ?
C6 C7 C8 C9 -2.7(3) . . . . ?
C7 C8 C9 C10 1.7(2) . . . . ?
C6 C5 C10 C9 -2.5(2) . . . . ?
P3 C5 C10 C9 169.14(12) . . . . ?
C8 C9 C10 C5 0.9(2) . . . . ?
C17 P3 C11 C16 1.72(14) . . . . ?
C23 P3 C11 C16 -120.62(12) . . . . ?
C5 P3 C11 C16 122.45(12) . . . . ?
C17 P3 C11 C12 -175.58(12) . . . . ?
C23 P3 C11 C12 62.09(14) . . . . ?
C5 P3 C11 C12 -54.85(14) . . . . ?
C16 C11 C12 C13 0.6(2) . . . . ?
P3 C11 C12 C13 177.91(12) . . . . ?
C11 C12 C13 C14 -0.2(2) . . . . ?
C12 C13 C14 C15 -0.1(2) . . . . ?
C13 C14 C15 C16 0.0(2) . . . . ?
C14 C15 C16 C11 0.5(2) . . . . ?
C12 C11 C16 C15 -0.7(2) . . . . ?
P3 C11 C16 C15 -178.06(12) . . . . ?
C23 P3 C17 C22 50.60(14) . . . . ?
C5 P3 C17 C22 167.04(12) . . . . ?
C11 P3 C17 C22 -72.81(14) . . . . ?
C23 P3 C17 C18 -140.10(13) . . . . ?
C5 P3 C17 C18 -23.65(15) . . . . ?
C11 P3 C17 C18 96.49(14) . . . . ?
C22 C17 C18 C19 1.3(2) . . . . ?
P3 C17 C18 C19 -167.90(13) . . . . ?
C17 C18 C19 C20 0.3(3) . . . . ?
C18 C19 C20 C21 -1.5(3) . . . . ?
C19 C20 C21 C22 1.2(3) . . . . ?
C20 C21 C22 C17 0.3(3) . . . . ?
C18 C17 C22 C21 -1.6(2) . . . . ?
P3 C17 C22 C21 167.71(13) . . . . ?
C17 P3 C23 C28 -152.82(12) . . . . ?
C5 P3 C23 C28 87.28(14) . . . . ?
C11 P3 C23 C28 -32.43(15) . . . . ?
C17 P3 C23 C24 41.21(14) . . . . ?
C5 P3 C23 C24 -78.68(13) . . . . ?
C11 P3 C23 C24 161.61(12) . . . . ?
C28 C23 C24 C25 -3.1(2) . . . . ?
P3 C23 C24 C25 163.08(13) . . . . ?
C23 C24 C25 C26 0.6(2) . . . . ?
C24 C25 C26 C27 2.3(3) . . . . ?
C25 C26 C27 C28 -2.8(3) . . . . ?
C26 C27 C28 C23 0.2(2) . . . . ?
C24 C23 C28 C27 2.7(2) . . . . ?
P3 C23 C28 C27 -163.00(12) . . . . ?
